data_4062768
_publ_section_title
;
GOLD(III) PHENYLPHOSPHIDES AND -PHOSPHODIIDES
;
_journal_name_full Organometallics
_journal_paper_doi 10.1021/om049624u
_journal_year 2004
_chemical_formula_sum 'C78 H36 Au2 F30 N P3'
_chemical_formula_weight 2043.92
_space_group_IT_number 2
_symmetry_cell_setting triclinic
_symmetry_space_group_name_Hall '-P 1'
_symmetry_space_group_name_H-M 'P -1'
_cell_angle_alpha 99.841(3)
_cell_angle_beta 105.470(3)
_cell_angle_gamma 109.980(3)
_cell_formula_units_Z 2
_cell_length_a 13.1839(12)
_cell_length_b 17.2921(14)
_cell_length_c 18.2913(16)
_cell_measurement_temperature 143(2)
_cell_volume 3615.5(5)
_diffrn_ambient_temperature 143(2)
_exptl_crystal_density_diffrn 1.877
_cod_depositor_comments
;
The following automatic conversions were performed:
'_symmetry_cell_setting' value 'Triclinic' changed to 'triclinic'
according to '/home/saulius/struct/CIF-dictionaries/cif_core.dic'
dictionary named 'cif_core.dic' version 2.4.1 from
2010-06-29.

'_geom_bond_publ_flag' value 'Y' changed to 'y' according to
'/home/saulius/struct/CIF-dictionaries/cif_core.dic' dictionary named
'cif_core.dic' version 2.4.1 from 2010-06-29 (10 times).

Automatic conversion script
Id: cif_fix_enum 1527 2010-12-29 10:47:43Z saulius 
;
_cod_database_code 4062768

loop_
_symmetry_equiv_pos_as_xyz
'x, y, z'
'-x, -y, -z'

loop_
_atom_site_label
_atom_site_type_symbol
_atom_site_fract_x
_atom_site_fract_y
_atom_site_fract_z
_atom_site_U_iso_or_equiv
_atom_site_adp_type
_atom_site_occupancy
_atom_site_symmetry_multiplicity
_atom_site_calc_flag
_atom_site_refinement_flags
_atom_site_disorder_assembly
_atom_site_disorder_group
Au1 Au 0.372023(6) 0.732248(5) 0.589086(5) 0.01878(2) Uani 1 1 d . . .
Au2 Au 0.276663(7) 0.901027(5) 0.706794(5) 0.02153(2) Uani 1 1 d . . .
P1 P 0.38143(5) 0.87234(3) 0.62752(3) 0.02310(11) Uani 1 1 d . . .
H01 H 0.331(2) 0.8795(15) 0.5619(15) 0.039(7) Uiso 1 1 d . . .
P2 P 0.21988(5) 0.61642(3) 0.15784(3) 0.02127(11) Uani 1 1 d U . .
P3 P 0.32904(5) 0.54367(3) 0.05670(3) 0.02069(11) Uani 1 1 d U . .
N N 0.23861(15) 0.57097(11) 0.08304(11) 0.0247(4) Uiso 1 1 d U . .
C1 C 0.5265(2) 0.95423(14) 0.65671(15) 0.0310(5) Uani 1 1 d DU . .
C2 C 0.5549(3) 0.9965(2) 0.6031(2) 0.0629(10) Uani 1 1 d DU . .
H2 H 0.4971 0.9862 0.5542 0.076 Uiso 1 1 calc R . .
C3 C 0.6683(3) 1.0547(2) 0.6199(3) 0.0864(14) Uani 1 1 d DU . .
H3 H 0.6870 1.0830 0.5821 0.104 Uiso 1 1 calc R . .
C4 C 0.7511(3) 1.0709(2) 0.6895(2) 0.0658(10) Uani 1 1 d DU . .
H4 H 0.8281 1.1097 0.7002 0.079 Uiso 1 1 calc R . .
C5 C 0.7244(2) 1.03130(18) 0.74470(19) 0.0526(8) Uani 1 1 d DU . .
H5 H 0.7823 1.0441 0.7943 0.063 Uiso 1 1 calc R . .
C6 C 0.6124(2) 0.97235(16) 0.72812(16) 0.0371(6) Uani 1 1 d DU . .
H6 H 0.5947 0.9442 0.7663 0.044 Uiso 1 1 calc R . .
C11 C 0.54931(18) 0.77724(13) 0.62962(14) 0.0251(5) Uani 1 1 d DU . .
C12 C 0.60072(19) 0.80641(14) 0.57730(14) 0.0304(5) Uani 1 1 d DU . .
C13 C 0.7182(2) 0.84011(15) 0.59479(15) 0.0354(6) Uani 1 1 d DU . .
C14 C 0.7882(2) 0.84466(16) 0.66731(17) 0.0381(6) Uani 1 1 d DU . .
C15 C 0.7403(2) 0.81756(16) 0.72158(17) 0.0393(6) Uani 1 1 d DU . .
C16 C 0.6220(2) 0.78391(15) 0.70162(15) 0.0320(5) Uani 1 1 d DU . .
F1 F 0.53516(12) 0.80505(11) 0.50631(8) 0.0475(4) Uani 1 1 d DU . .
F2 F 0.76414(13) 0.86868(11) 0.54251(10) 0.0534(5) Uani 1 1 d DU . .
F3 F 0.90304(12) 0.87717(11) 0.68548(11) 0.0557(5) Uani 1 1 d DU . .
F4 F 0.80972(13) 0.82536(12) 0.79364(11) 0.0663(6) Uani 1 1 d DU . .
F5 F 0.57910(12) 0.76139(11) 0.75806(10) 0.0503(4) Uani 1 1 d DU . .
C21 C 0.36563(17) 0.61033(13) 0.55366(13) 0.0233(4) Uani 1 1 d DU . .
C22 C 0.37493(19) 0.56070(15) 0.60407(15) 0.0312(5) Uani 1 1 d DU . .
C23 C 0.3762(2) 0.48085(16) 0.58109(19) 0.0422(7) Uani 1 1 d DU . .
C24 C 0.3662(2) 0.44824(16) 0.5045(2) 0.0453(7) Uani 1 1 d DU . .
C25 C 0.3563(2) 0.49509(16) 0.45235(17) 0.0393(6) Uani 1 1 d DU . .
C26 C 0.35734(19) 0.57556(14) 0.47797(14) 0.0295(5) Uani 1 1 d DU . .
F6 F 0.38494(14) 0.59039(10) 0.67978(9) 0.0464(4) Uani 1 1 d DU . .
F7 F 0.38835(16) 0.43561(11) 0.63331(13) 0.0666(6) Uani 1 1 d DU . .
F8 F 0.36927(14) 0.37076(9) 0.48133(14) 0.0702(6) Uani 1 1 d DU . .
F9 F 0.34861(15) 0.46410(11) 0.37703(11) 0.0625(5) Uani 1 1 d DU . .
F10 F 0.35277(13) 0.62222(10) 0.42565(8) 0.0422(4) Uani 1 1 d DU . .
C31 C 0.19641(18) 0.68725(12) 0.52850(12) 0.0203(4) Uani 1 1 d DU . .
C32 C 0.10993(18) 0.63418(13) 0.54899(12) 0.0226(4) Uani 1 1 d DU . .
C33 C -0.00531(18) 0.60150(13) 0.50334(13) 0.0248(5) Uani 1 1 d DU . .
C34 C -0.03847(18) 0.62091(14) 0.43341(13) 0.0266(5) Uani 1 1 d DU . .
C35 C 0.04494(19) 0.67415(14) 0.41066(13) 0.0261(5) Uani 1 1 d DU . .
C36 C 0.15861(18) 0.70545(13) 0.45779(13) 0.0234(4) Uani 1 1 d DU . .
F11 F 0.13744(11) 0.61199(9) 0.61660(8) 0.0328(3) Uani 1 1 d DU . .
F12 F -0.08678(11) 0.55127(9) 0.52626(9) 0.0365(3) Uani 1 1 d DU . .
F13 F -0.14948(11) 0.58994(10) 0.38795(8) 0.0387(3) Uani 1 1 d DU . .
F14 F 0.01294(12) 0.69469(10) 0.34267(8) 0.0394(4) Uani 1 1 d DU . .
F15 F 0.23697(11) 0.75577(8) 0.43132(8) 0.0313(3) Uani 1 1 d DU . .
C41 C 0.14045(18) 0.87663(13) 0.60598(13) 0.0243(4) Uani 1 1 d DU . .
C42 C 0.14420(19) 0.92557(14) 0.55380(14) 0.0293(5) Uani 1 1 d DU . .
C43 C 0.0510(2) 0.90908(16) 0.48755(15) 0.0356(6) Uani 1 1 d DU . .
C44 C -0.0517(2) 0.84090(17) 0.47179(15) 0.0375(6) Uani 1 1 d DU . .
C45 C -0.0598(2) 0.79107(15) 0.52252(15) 0.0339(6) Uani 1 1 d DU . .
C46 C 0.03399(19) 0.80884(14) 0.58793(14) 0.0274(5) Uani 1 1 d DU . .
F16 F 0.24305(12) 0.99374(9) 0.56691(9) 0.0390(3) Uani 1 1 d DU . .
F17 F 0.05895(15) 0.95862(11) 0.43867(10) 0.0556(5) Uani 1 1 d DU . .
F18 F -0.14313(13) 0.82383(12) 0.40811(9) 0.0561(5) Uani 1 1 d DU . .
F19 F -0.16030(12) 0.72457(10) 0.50828(10) 0.0493(4) Uani 1 1 d DU . .
F20 F 0.02196(12) 0.75791(8) 0.63642(8) 0.0350(3) Uani 1 1 d DU . .
C51 C 0.18565(18) 0.93325(14) 0.77336(13) 0.0259(5) Uani 1 1 d DU . .
C52 C 0.16236(19) 1.00515(14) 0.77205(14) 0.0283(5) Uani 1 1 d DU . .
C53 C 0.1048(2) 1.03168(16) 0.81708(16) 0.0386(6) Uani 1 1 d DU . .
C54 C 0.0671(2) 0.98497(18) 0.86510(17) 0.0429(7) Uani 1 1 d DU . .
C55 C 0.0866(2) 0.91184(18) 0.86742(16) 0.0400(6) Uani 1 1 d DU . .
C56 C 0.1454(2) 0.88753(16) 0.82242(15) 0.0328(5) Uani 1 1 d DU . .
F21 F 0.19540(12) 1.05260(8) 0.72428(9) 0.0359(3) Uani 1 1 d DU . .
F22 F 0.08350(16) 1.10225(10) 0.81337(12) 0.0590(5) Uani 1 1 d DU . .
F23 F 0.01037(17) 1.00975(13) 0.90874(12) 0.0682(6) Uani 1 1 d DU . .
F24 F 0.04840(16) 0.86536(13) 0.91375(11) 0.0620(5) Uani 1 1 d DU . .
F25 F 0.16340(13) 0.81595(10) 0.82702(10) 0.0446(4) Uani 1 1 d DU . .
C61 C 0.40608(19) 0.92157(14) 0.81040(13) 0.0261(5) Uani 1 1 d DU . .
C62 C 0.4233(2) 0.85339(16) 0.83291(14) 0.0315(5) Uani 1 1 d DU . .
C63 C 0.5085(2) 0.86405(18) 0.90193(17) 0.0422(6) Uani 1 1 d DU . .
C64 C 0.5808(2) 0.9461(2) 0.95061(16) 0.0462(7) Uani 1 1 d DU . .
C65 C 0.5662(2) 1.01565(18) 0.93046(16) 0.0416(6) Uani 1 1 d DU . .
C66 C 0.4792(2) 1.00251(15) 0.86188(15) 0.0318(5) Uani 1 1 d DU . .
F26 F 0.46767(13) 1.07244(9) 0.84396(9) 0.0431(4) Uani 1 1 d DU . .
F27 F 0.63650(14) 1.09545(11) 0.97795(10) 0.0613(5) Uani 1 1 d DU . .
F28 F 0.66316(16) 0.95690(14) 1.01771(10) 0.0699(6) Uani 1 1 d DU . .
F29 F 0.52156(16) 0.79649(12) 0.92284(11) 0.0626(5) Uani 1 1 d DU . .
F30 F 0.35593(13) 0.77242(9) 0.78621(9) 0.0418(4) Uani 1 1 d DU . .
C71 C 0.14227(19) 0.53840(14) 0.19857(13) 0.0250(5) Uani 1 1 d DU . .
C72 C 0.0740(2) 0.45410(15) 0.15044(15) 0.0367(6) Uani 1 1 d DU . .
H72 H 0.0677 0.4387 0.0965 0.044 Uiso 1 1 calc R . .
C73 C 0.0156(2) 0.39316(17) 0.18166(18) 0.0461(7) Uani 1 1 d DU . .
H73 H -0.0313 0.3359 0.1489 0.055 Uiso 1 1 calc R . .
C74 C 0.0250(2) 0.41494(17) 0.26019(17) 0.0430(7) Uani 1 1 d DU . .
H74 H -0.0147 0.3725 0.2812 0.052 Uiso 1 1 calc R . .
C75 C 0.0916(2) 0.49798(17) 0.30816(15) 0.0362(6) Uani 1 1 d DU . .
H75 H 0.0975 0.5126 0.3621 0.043 Uiso 1 1 calc R . .
C76 C 0.1501(2) 0.56014(15) 0.27783(14) 0.0283(5) Uani 1 1 d DU . .
H76 H 0.1954 0.6175 0.3108 0.034 Uiso 1 1 calc R . .
C81 C 0.13473(19) 0.67466(14) 0.12563(13) 0.0262(5) Uani 1 1 d DU . .
C82 C 0.0766(2) 0.70030(15) 0.17089(17) 0.0363(6) Uani 1 1 d DU . .
H82 H 0.0788 0.6852 0.2187 0.044 Uiso 1 1 calc R . .
C83 C 0.0151(2) 0.74812(16) 0.14660(19) 0.0451(7) Uani 1 1 d DU . .
H83 H -0.0256 0.7650 0.1774 0.054 Uiso 1 1 calc R . .
C84 C 0.0130(3) 0.77085(19) 0.07863(19) 0.0548(8) Uani 1 1 d DU . .
H84 H -0.0283 0.8042 0.0625 0.066 Uiso 1 1 calc R . .
C85 C 0.0703(4) 0.7457(2) 0.03350(19) 0.0731(11) Uani 1 1 d DU . .
H85 H 0.0692 0.7622 -0.0136 0.088 Uiso 1 1 calc R . .
C86 C 0.1302(3) 0.6962(2) 0.05600(17) 0.0519(8) Uani 1 1 d DU . .
H86 H 0.1678 0.6773 0.0236 0.062 Uiso 1 1 calc R . .
C91 C 0.35034(18) 0.69238(13) 0.23542(12) 0.0221(4) Uani 1 1 d DU . .
C92 C 0.42164(19) 0.66289(14) 0.28364(12) 0.0245(4) Uani 1 1 d DU . .
H92 H 0.3960 0.6034 0.2797 0.029 Uiso 1 1 calc R . .
C93 C 0.5291(2) 0.71995(14) 0.33700(13) 0.0290(5) Uani 1 1 d DU . .
H93 H 0.5769 0.6997 0.3699 0.035 Uiso 1 1 calc R . .
C94 C 0.5672(2) 0.80702(15) 0.34241(14) 0.0329(5) Uani 1 1 d DU . .
H94 H 0.6415 0.8462 0.3785 0.039 Uiso 1 1 calc R . .
C95 C 0.4972(2) 0.83658(15) 0.29531(15) 0.0348(6) Uani 1 1 d DU . .
H95 H 0.5234 0.8962 0.2995 0.042 Uiso 1 1 calc R . .
C96 C 0.3893(2) 0.78026(14) 0.24213(14) 0.0302(5) Uani 1 1 d DU . .
H96 H 0.3416 0.8012 0.2101 0.036 Uiso 1 1 calc R . .
C101 C 0.31091(18) 0.43739(14) 0.06286(13) 0.0248(4) Uani 1 1 d DU . .
C102 C 0.3027(2) 0.41828(16) 0.13236(15) 0.0378(6) Uani 1 1 d DU . .
H102 H 0.3078 0.4612 0.1750 0.045 Uiso 1 1 calc R . .
C103 C 0.2872(3) 0.33697(18) 0.13987(17) 0.0464(7) Uani 1 1 d DU . .
H103 H 0.2807 0.3240 0.1873 0.056 Uiso 1 1 calc R . .
C104 C 0.2811(2) 0.27485(16) 0.07840(17) 0.0411(6) Uani 1 1 d DU . .
H104 H 0.2710 0.2193 0.0837 0.049 Uiso 1 1 calc R . .
C105 C 0.2895(2) 0.29307(15) 0.00974(16) 0.0350(6) Uani 1 1 d DU . .
H105 H 0.2849 0.2500 -0.0325 0.042 Uiso 1 1 calc R . .
C106 C 0.30474(19) 0.37443(14) 0.00151(14) 0.0278(5) Uani 1 1 d DU . .
H106 H 0.3109 0.3868 -0.0461 0.033 Uiso 1 1 calc R . .
C111 C 0.30175(18) 0.54230(13) -0.04511(12) 0.0211(4) Uani 1 1 d DU . .
C112 C 0.1897(2) 0.49425(15) -0.09884(14) 0.0305(5) Uani 1 1 d DU . .
H112 H 0.1316 0.4613 -0.0817 0.037 Uiso 1 1 calc R . .
C113 C 0.1634(2) 0.49473(17) -0.17678(14) 0.0366(6) Uani 1 1 d DU . .
H113 H 0.0873 0.4613 -0.2134 0.044 Uiso 1 1 calc R . .
C114 C 0.2467(2) 0.54332(16) -0.20200(14) 0.0341(5) Uani 1 1 d DU . .
H114 H 0.2276 0.5439 -0.2557 0.041 Uiso 1 1 calc R . .
C115 C 0.3575(2) 0.59102(15) -0.14967(14) 0.0320(5) Uani 1 1 d DU . .
H115 H 0.4147 0.6244 -0.1673 0.038 Uiso 1 1 calc R . .
C116 C 0.3857(2) 0.59042(14) -0.07144(13) 0.0269(5) Uani 1 1 d DU . .
H116 H 0.4625 0.6229 -0.0355 0.032 Uiso 1 1 calc R . .
C121 C 0.47655(18) 0.61515(14) 0.11408(12) 0.0232(4) Uani 1 1 d DU . .
C122 C 0.5545(2) 0.58661(15) 0.15605(13) 0.0281(5) Uani 1 1 d DU . .
H122 H 0.5314 0.5274 0.1529 0.034 Uiso 1 1 calc R . .
C123 C 0.6663(2) 0.64502(17) 0.20251(14) 0.0353(6) Uani 1 1 d DU . .
H123 H 0.7195 0.6257 0.2311 0.042 Uiso 1 1 calc R . .
C124 C 0.6998(2) 0.73126(17) 0.20705(15) 0.0381(6) Uani 1 1 d DU . .
H124 H 0.7760 0.7711 0.2391 0.046 Uiso 1 1 calc R . .
C125 C 0.6231(2) 0.75957(16) 0.16518(15) 0.0360(6) Uani 1 1 d DU . .
H125 H 0.6469 0.8188 0.1683 0.043 Uiso 1 1 calc R . .
C126 C 0.5121(2) 0.70248(14) 0.11894(13) 0.0282(5) Uani 1 1 d DU . .
H126 H 0.4597 0.7224 0.0903 0.034 Uiso 1 1 calc R . .

loop_
_atom_site_aniso_label
_atom_site_aniso_U_11
_atom_site_aniso_U_22
_atom_site_aniso_U_33
_atom_site_aniso_U_23
_atom_site_aniso_U_13
_atom_site_aniso_U_12
Au1 0.01709(4) 0.01914(4) 0.01947(4) 0.00483(3) 0.00670(3) 0.00681(3)
Au2 0.02048(4) 0.01956(4) 0.02359(5) 0.00425(3) 0.00671(3) 0.00880(3)
P1 0.0240(3) 0.0207(3) 0.0237(3) 0.0048(2) 0.0085(2) 0.0089(2)
P2 0.0238(3) 0.0225(3) 0.0193(3) 0.0063(2) 0.0087(2) 0.0105(2)
P3 0.0226(3) 0.0224(3) 0.0180(3) 0.0058(2) 0.0076(2) 0.0100(2)
C1 0.0323(12) 0.0199(10) 0.0374(14) 0.0029(10) 0.0161(11) 0.0063(9)
C2 0.0561(19) 0.059(2) 0.053(2) 0.0252(17) 0.0183(16) -0.0038(16)
C3 0.073(3) 0.072(3) 0.087(3) 0.036(2) 0.035(2) -0.014(2)
C4 0.0457(18) 0.0441(18) 0.081(3) 0.0017(17) 0.0286(18) -0.0093(15)
C5 0.0310(14) 0.0467(17) 0.0548(19) -0.0131(14) 0.0143(14) 0.0004(12)
C6 0.0308(13) 0.0332(13) 0.0419(15) 0.0015(11) 0.0173(12) 0.0081(11)
C11 0.0204(10) 0.0194(10) 0.0340(13) 0.0041(9) 0.0097(9) 0.0079(8)
C12 0.0230(11) 0.0318(12) 0.0271(12) -0.0036(10) 0.0074(10) 0.0074(10)
C13 0.0271(12) 0.0340(13) 0.0407(15) 0.0022(11) 0.0177(11) 0.0072(10)
C14 0.0198(11) 0.0321(13) 0.0588(18) 0.0102(12) 0.0124(12) 0.0089(10)
C15 0.0256(12) 0.0381(14) 0.0504(17) 0.0216(13) 0.0035(12) 0.0119(11)
C16 0.0240(11) 0.0307(12) 0.0431(15) 0.0181(11) 0.0101(11) 0.0108(10)
F1 0.0296(8) 0.0718(11) 0.0238(8) 0.0060(7) 0.0105(6) 0.0033(7)
F2 0.0333(8) 0.0695(11) 0.0482(10) 0.0081(9) 0.0257(8) 0.0059(8)
F3 0.0187(7) 0.0622(11) 0.0767(13) 0.0184(10) 0.0134(8) 0.0090(7)
F4 0.0258(8) 0.0876(14) 0.0743(13) 0.0521(11) -0.0013(8) 0.0108(8)
F5 0.0288(8) 0.0698(11) 0.0504(10) 0.0419(9) 0.0084(7) 0.0104(8)
C21 0.0178(10) 0.0224(10) 0.0304(12) 0.0072(9) 0.0095(9) 0.0086(8)
C22 0.0291(12) 0.0288(12) 0.0439(15) 0.0167(11) 0.0189(11) 0.0136(10)
C23 0.0304(13) 0.0314(13) 0.077(2) 0.0285(14) 0.0251(14) 0.0161(11)
C24 0.0243(12) 0.0219(12) 0.088(2) 0.0052(13) 0.0244(14) 0.0090(10)
C25 0.0251(12) 0.0323(13) 0.0492(16) -0.0080(12) 0.0134(12) 0.0079(10)
C26 0.0214(11) 0.0288(12) 0.0310(13) 0.0016(10) 0.0068(10) 0.0069(9)
F6 0.0633(11) 0.0481(9) 0.0418(9) 0.0283(8) 0.0278(8) 0.0245(8)
F7 0.0646(12) 0.0497(10) 0.1181(17) 0.0573(11) 0.0448(12) 0.0356(9)
F8 0.0433(10) 0.0222(8) 0.1466(19) 0.0064(10) 0.0445(11) 0.0150(7)
F9 0.0509(10) 0.0540(10) 0.0593(11) -0.0254(9) 0.0189(9) 0.0148(8)
F10 0.0508(9) 0.0480(9) 0.0218(7) 0.0052(7) 0.0088(7) 0.0187(8)
C31 0.0218(10) 0.0192(9) 0.0180(10) 0.0021(8) 0.0063(8) 0.0082(8)
C32 0.0254(11) 0.0236(10) 0.0212(11) 0.0076(9) 0.0097(9) 0.0113(9)
C33 0.0225(10) 0.0235(11) 0.0280(12) 0.0062(9) 0.0116(9) 0.0073(9)
C34 0.0189(10) 0.0275(11) 0.0262(12) 0.0002(9) 0.0042(9) 0.0076(9)
C35 0.0294(11) 0.0322(12) 0.0175(11) 0.0065(9) 0.0071(9) 0.0145(10)
C36 0.0234(10) 0.0226(10) 0.0242(11) 0.0059(9) 0.0106(9) 0.0082(9)
F11 0.0297(7) 0.0397(8) 0.0325(8) 0.0211(6) 0.0121(6) 0.0125(6)
F12 0.0245(7) 0.0378(8) 0.0448(9) 0.0165(7) 0.0163(6) 0.0046(6)
F13 0.0202(7) 0.0496(9) 0.0341(8) 0.0056(7) 0.0021(6) 0.0087(6)
F14 0.0356(8) 0.0587(10) 0.0235(7) 0.0168(7) 0.0060(6) 0.0196(7)
F15 0.0296(7) 0.0372(7) 0.0276(7) 0.0150(6) 0.0130(6) 0.0092(6)
C41 0.0238(11) 0.0211(10) 0.0276(12) 0.0031(9) 0.0087(9) 0.0109(9)
C42 0.0262(11) 0.0245(11) 0.0341(13) 0.0070(10) 0.0080(10) 0.0093(9)
C43 0.0370(14) 0.0398(14) 0.0343(14) 0.0135(11) 0.0092(11) 0.0219(11)
C44 0.0294(13) 0.0464(15) 0.0310(14) 0.0027(12) 0.0030(11) 0.0187(11)
C45 0.0213(11) 0.0330(13) 0.0374(14) -0.0033(11) 0.0080(10) 0.0076(10)
C46 0.0266(11) 0.0252(11) 0.0303(12) 0.0033(9) 0.0108(10) 0.0121(9)
F16 0.0345(8) 0.0287(7) 0.0470(9) 0.0160(7) 0.0083(7) 0.0070(6)
F17 0.0562(11) 0.0632(11) 0.0505(11) 0.0330(9) 0.0089(9) 0.0276(9)
F18 0.0351(9) 0.0809(13) 0.0380(9) 0.0080(9) -0.0053(7) 0.0253(9)
F19 0.0237(7) 0.0459(9) 0.0543(10) -0.0032(8) 0.0075(7) -0.0006(7)
F20 0.0346(8) 0.0290(7) 0.0396(8) 0.0099(6) 0.0175(7) 0.0074(6)
C51 0.0205(10) 0.0256(11) 0.0269(12) 0.0031(9) 0.0062(9) 0.0078(9)
C52 0.0252(11) 0.0250(11) 0.0318(13) 0.0053(10) 0.0112(10) 0.0073(9)
C53 0.0357(14) 0.0313(13) 0.0494(17) 0.0030(12) 0.0173(13) 0.0167(11)
C54 0.0377(14) 0.0518(16) 0.0442(16) 0.0057(13) 0.0252(13) 0.0197(13)
C55 0.0361(14) 0.0541(16) 0.0372(15) 0.0197(13) 0.0200(12) 0.0186(13)
C56 0.0297(12) 0.0355(13) 0.0354(14) 0.0125(11) 0.0104(11) 0.0155(11)
F21 0.0409(8) 0.0232(7) 0.0493(9) 0.0121(6) 0.0226(7) 0.0138(6)
F22 0.0711(12) 0.0412(9) 0.0897(14) 0.0169(9) 0.0486(11) 0.0372(9)
F23 0.0740(13) 0.0826(14) 0.0768(14) 0.0190(11) 0.0554(12) 0.0452(11)
F24 0.0679(12) 0.0882(14) 0.0635(12) 0.0469(11) 0.0457(10) 0.0414(11)
F25 0.0494(9) 0.0470(9) 0.0573(10) 0.0310(8) 0.0273(8) 0.0287(8)
C61 0.0227(11) 0.0321(12) 0.0266(12) 0.0089(9) 0.0099(9) 0.0135(9)
C62 0.0296(12) 0.0356(13) 0.0320(13) 0.0098(11) 0.0104(10) 0.0166(11)
C63 0.0396(15) 0.0523(16) 0.0424(16) 0.0189(13) 0.0094(13) 0.0291(13)
C64 0.0340(14) 0.0683(19) 0.0290(15) 0.0089(13) -0.0002(11) 0.0233(14)
C65 0.0322(13) 0.0444(15) 0.0312(14) -0.0020(12) 0.0051(11) 0.0068(12)
C66 0.0316(12) 0.0316(12) 0.0314(13) 0.0073(10) 0.0117(10) 0.0122(10)
F26 0.0499(9) 0.0263(7) 0.0440(9) 0.0053(7) 0.0125(8) 0.0104(7)
F27 0.0465(10) 0.0572(11) 0.0422(10) -0.0110(8) -0.0018(8) 0.0023(8)
F28 0.0520(11) 0.0992(15) 0.0418(11) 0.0124(10) -0.0106(9) 0.0359(11)
F29 0.0656(12) 0.0679(12) 0.0625(12) 0.0309(10) 0.0060(10) 0.0437(10)
F30 0.0426(9) 0.0294(7) 0.0468(9) 0.0086(7) 0.0055(7) 0.0160(7)
C71 0.0250(11) 0.0259(11) 0.0251(12) 0.0089(9) 0.0102(9) 0.0097(9)
C72 0.0431(15) 0.0308(13) 0.0329(14) 0.0060(11) 0.0193(12) 0.0083(11)
C73 0.0524(17) 0.0269(13) 0.0540(18) 0.0093(12) 0.0281(15) 0.0043(12)
C74 0.0491(16) 0.0403(14) 0.0525(17) 0.0261(13) 0.0312(14) 0.0168(13)
C75 0.0394(14) 0.0472(15) 0.0330(14) 0.0215(12) 0.0194(12) 0.0206(12)
C76 0.0284(12) 0.0338(12) 0.0257(12) 0.0108(10) 0.0113(10) 0.0137(10)
C81 0.0252(11) 0.0245(11) 0.0259(12) 0.0044(9) 0.0045(9) 0.0116(9)
C82 0.0335(13) 0.0340(13) 0.0494(16) 0.0139(12) 0.0206(12) 0.0175(11)
C83 0.0319(14) 0.0350(14) 0.069(2) 0.0068(14) 0.0156(14) 0.0194(12)
C84 0.0551(19) 0.0422(16) 0.0538(19) 0.0003(14) -0.0101(15) 0.0333(15)
C85 0.124(3) 0.080(2) 0.0358(18) 0.0221(17) 0.0112(19) 0.076(3)
C86 0.084(2) 0.0630(19) 0.0327(15) 0.0204(14) 0.0204(16) 0.0548(18)
C91 0.0258(11) 0.0230(10) 0.0190(11) 0.0066(8) 0.0087(9) 0.0106(9)
C92 0.0320(12) 0.0222(10) 0.0212(11) 0.0075(9) 0.0096(9) 0.0124(9)
C93 0.0337(12) 0.0307(12) 0.0217(12) 0.0073(9) 0.0052(10) 0.0158(10)
C94 0.0324(13) 0.0277(12) 0.0273(13) 0.0015(10) 0.0045(10) 0.0069(10)
C95 0.0383(14) 0.0205(11) 0.0355(14) 0.0042(10) 0.0052(11) 0.0079(10)
C96 0.0362(13) 0.0248(11) 0.0294(13) 0.0093(10) 0.0070(10) 0.0148(10)
C101 0.0238(11) 0.0253(11) 0.0265(12) 0.0081(9) 0.0084(9) 0.0115(9)
C102 0.0571(17) 0.0358(13) 0.0322(14) 0.0142(11) 0.0205(13) 0.0266(13)
C103 0.072(2) 0.0470(16) 0.0448(17) 0.0298(14) 0.0313(16) 0.0358(16)
C104 0.0440(15) 0.0308(13) 0.0591(18) 0.0229(13) 0.0216(14) 0.0202(12)
C105 0.0348(13) 0.0279(12) 0.0443(15) 0.0066(11) 0.0152(12) 0.0158(11)
C106 0.0265(11) 0.0270(11) 0.0298(12) 0.0077(10) 0.0116(10) 0.0099(9)
C111 0.0227(10) 0.0241(10) 0.0187(10) 0.0061(8) 0.0073(8) 0.0122(9)
C112 0.0254(11) 0.0376(13) 0.0246(12) 0.0080(10) 0.0084(10) 0.0092(10)
C113 0.0305(13) 0.0500(15) 0.0228(12) 0.0071(11) 0.0046(10) 0.0143(12)
C114 0.0410(14) 0.0450(14) 0.0187(12) 0.0105(10) 0.0089(10) 0.0207(12)
C115 0.0366(13) 0.0359(13) 0.0264(12) 0.0120(10) 0.0152(11) 0.0136(11)
C116 0.0267(11) 0.0285(11) 0.0237(12) 0.0067(9) 0.0090(9) 0.0094(9)
C121 0.0249(11) 0.0275(11) 0.0177(10) 0.0043(9) 0.0083(9) 0.0116(9)
C122 0.0298(12) 0.0338(12) 0.0224(12) 0.0054(10) 0.0089(10) 0.0164(10)
C123 0.0291(12) 0.0493(15) 0.0262(13) 0.0056(11) 0.0056(10) 0.0202(11)
C124 0.0265(12) 0.0449(15) 0.0287(14) -0.0014(11) 0.0048(10) 0.0076(11)
C125 0.0328(13) 0.0295(12) 0.0354(14) 0.0011(11) 0.0107(11) 0.0056(10)
C126 0.0294(12) 0.0294(11) 0.0248(12) 0.0054(9) 0.0085(10) 0.0129(10)

loop_
_geom_bond_atom_site_label_1
_geom_bond_atom_site_label_2
_geom_bond_distance
_geom_bond_site_symmetry_2
_geom_bond_publ_flag
Au1 C21 2.063(2) . y
Au1 C11 2.062(2) . y
Au1 C31 2.074(2) . y
Au1 P1 2.3545(6) . y
Au2 C51 2.058(2) . y
Au2 C41 2.062(2) . y
Au2 C61 2.064(2) . y
Au2 P1 2.3553(6) . y
P1 C1 1.815(2) . y
P2 N 1.5798(19) . y
P2 C91 1.793(2) . ?
P2 C71 1.797(2) . ?
P2 C81 1.801(2) . ?
P3 N 1.5778(19) . ?
P3 C111 1.794(2) . ?
P3 C101 1.798(2) . ?
P3 C121 1.799(2) . ?
C1 C2 1.375(4) . ?
C1 C6 1.384(4) . ?
C2 C3 1.401(4) . ?
C3 C4 1.349(5) . ?
C4 C5 1.368(4) . ?
C5 C6 1.392(3) . ?
C11 C16 1.366(3) . ?
C11 C12 1.381(3) . ?
C12 F1 1.346(3) . ?
C12 C13 1.377(3) . ?
C13 F2 1.338(3) . ?
C13 C14 1.371(4) . ?
C14 F3 1.343(3) . ?
C14 C15 1.377(4) . ?
C15 F4 1.343(3) . ?
C15 C16 1.382(3) . ?
C16 F5 1.355(3) . ?
C21 C26 1.371(3) . ?
C21 C22 1.373(3) . ?
C22 F6 1.346(3) . ?
C22 C23 1.380(3) . ?
C23 F7 1.345(3) . ?
C23 C24 1.370(4) . ?
C24 F8 1.352(3) . ?
C24 C25 1.362(4) . ?
C25 F9 1.354(3) . ?
C25 C26 1.384(3) . ?
C26 F10 1.355(3) . ?
C31 C32 1.383(3) . ?
C31 C36 1.387(3) . ?
C32 F11 1.351(2) . ?
C32 C33 1.378(3) . ?
C33 F12 1.346(2) . ?
C33 C34 1.374(3) . ?
C34 F13 1.335(2) . ?
C34 C35 1.383(3) . ?
C35 F14 1.351(2) . ?
C35 C36 1.371(3) . ?
C36 F15 1.362(2) . ?
C41 C42 1.379(3) . ?
C41 C46 1.396(3) . ?
C42 F16 1.354(2) . ?
C42 C43 1.381(3) . ?
C43 F17 1.340(3) . ?
C43 C44 1.375(3) . ?
C44 F18 1.337(3) . ?
C44 C45 1.370(4) . ?
C45 F19 1.348(3) . ?
C45 C46 1.371(3) . ?
C46 F20 1.354(3) . ?
C51 C52 1.381(3) . ?
C51 C56 1.386(3) . ?
C52 F21 1.353(3) . ?
C52 C53 1.381(3) . ?
C53 F22 1.351(3) . ?
C53 C54 1.368(4) . ?
C54 F23 1.342(3) . ?
C54 C55 1.379(4) . ?
C55 F24 1.342(3) . ?
C55 C56 1.378(3) . ?
C56 F25 1.350(3) . ?
C61 C62 1.382(3) . ?
C61 C66 1.385(3) . ?
C62 F30 1.347(3) . ?
C62 C63 1.382(3) . ?
C63 F29 1.340(3) . ?
C63 C64 1.381(4) . ?
C64 F28 1.339(3) . ?
C64 C65 1.375(4) . ?
C65 F27 1.343(3) . ?
C65 C66 1.377(3) . ?
C66 F26 1.352(3) . ?
C71 C72 1.397(3) . ?
C71 C76 1.401(3) . ?
C72 C73 1.384(3) . ?
C73 C74 1.382(4) . ?
C74 C75 1.378(4) . ?
C75 C76 1.387(3) . ?
C81 C86 1.379(3) . ?
C81 C82 1.383(3) . ?
C82 C83 1.390(3) . ?
C83 C84 1.363(4) . ?
C84 C85 1.370(5) . ?
C85 C86 1.391(4) . ?
C91 C96 1.399(3) . ?
C91 C92 1.400(3) . ?
C92 C93 1.382(3) . ?
C93 C94 1.391(3) . ?
C94 C95 1.380(3) . ?
C95 C96 1.382(3) . ?
C101 C106 1.387(3) . ?
C101 C102 1.389(3) . ?
C102 C103 1.386(3) . ?
C103 C104 1.380(4) . ?
C104 C105 1.369(4) . ?
C105 C106 1.392(3) . ?
C111 C116 1.393(3) . ?
C111 C112 1.395(3) . ?
C112 C113 1.377(3) . ?
C113 C114 1.378(3) . ?
C114 C115 1.375(3) . ?
C115 C116 1.382(3) . ?
C121 C122 1.395(3) . ?
C121 C126 1.399(3) . ?
C122 C123 1.391(3) . ?
C123 C124 1.383(4) . ?
C124 C125 1.380(4) . ?
C125 C126 1.377(3) . ?
